data_1556506
loop_
_publ_author_name
'Gietz, T.'
'Boere, R.T.'

_publ_section_title
;
 Backbone-Substituted beta-Ketoimines and Ketoiminate Clusters: Transoid
 Li2O2 Squares and D2-Symmetric Li4O4 Cubanes. Synthesis, Crystallography
 and DFT Calculations
;
_journal_name_full Inorganics
_journal_page_first 30
_journal_paper_doi 10.3390/inorganics5020030
_journal_volume 5
_journal_year 2017
_chemical_formula_moiety 'C56 H72 Li4 N4 O4, C7 H8'
_chemical_formula_sum 'C63 H80 Li4 N4 O4'
_chemical_formula_weight 985.07
_chemical_name_systematic
; 
 tetrakis(lithio 2-(2,4,6-trimethylphenylamino)pent-2-en-4-one)  
;
_space_group_IT_number 19
_space_group_name_Hall 'P 2ac 2ab'
_space_group_name_H-M_alt 'P 21 21 21'
_symmetry_cell_setting orthorhombic
_symmetry_Int_Tables_number 19
_symmetry_space_group_name_Hall 'P 2ac 2ab'
_symmetry_space_group_name_H-M 'P 21 21 21'
_atom_sites_solution_hydrogens geom
_atom_sites_solution_primary direct
_atom_sites_solution_secondary difmap
_cell_angle_alpha 90.00
_cell_angle_beta 90.00
_cell_angle_gamma 90.00
_cell_formula_units_Z 4
_cell_length_a 13.7530(9)
_cell_length_b 18.3062(13)
_cell_length_c 24.0904(17)
_cell_measurement_reflns_used 9878
_cell_measurement_temperature 173(2)
_cell_measurement_theta_max 23.58
_cell_measurement_theta_min 2.22
_cell_volume 6065.1(7)
_computing_cell_refinement 'APEX2 (Bruker, 2006)'
_computing_data_collection 'APEX2 (Bruker, 2006)'
_computing_data_reduction 'SAINT-Plus (Bruker, 2006)'
_computing_molecular_graphics 'MERCURY (Macrae <i>et al.</i>, 2006)'
_computing_publication_material 'IUCr publCIF (Westrip, 2007)'
_computing_structure_refinement SHELXTL
_computing_structure_solution 'SHELXTL (Sheldrick, 2003)'
_diffrn_ambient_temperature 173(2)
_diffrn_measured_fraction_theta_full 1.000
_diffrn_measured_fraction_theta_max 1.000
_diffrn_measurement_device_type
;
Bruker ApexII CCD area detector
;
_diffrn_measurement_method 'phi and omega scans'
_diffrn_radiation_monochromator graphite
_diffrn_radiation_probe x-ray
_diffrn_radiation_source 'fine-focus sealed tube'
_diffrn_radiation_type MoK\a
_diffrn_radiation_wavelength 0.71073
_diffrn_reflns_av_R_equivalents 0.0372
_diffrn_reflns_av_sigmaI/netI 0.0197
_diffrn_reflns_limit_h_max 17
_diffrn_reflns_limit_h_min -17
_diffrn_reflns_limit_k_max 23
_diffrn_reflns_limit_k_min -23
_diffrn_reflns_limit_l_max 31
_diffrn_reflns_limit_l_min -31
_diffrn_reflns_number 70155
_diffrn_reflns_theta_full 25.25
_diffrn_reflns_theta_max 27.48
_diffrn_reflns_theta_min 1.69
_diffrn_source_type 'Bruker D8'
_exptl_absorpt_coefficient_mu 0.065
_exptl_absorpt_correction_T_max 0.9843
_exptl_absorpt_correction_T_min 0.9153
_exptl_absorpt_correction_type multi-scan
_exptl_absorpt_process_details
; 
SADABS (Sheldrick, 2004)
;
_exptl_crystal_colour colourless
_exptl_crystal_density_diffrn 1.079
_exptl_crystal_density_method 'not measured'
_exptl_crystal_description block
_exptl_crystal_F_000 2120
_exptl_crystal_size_max 0.48
_exptl_crystal_size_mid 0.40
_exptl_crystal_size_min 0.24
_refine_diff_density_max 0.210
_refine_diff_density_min -0.158
_refine_diff_density_rms 0.031
_refine_ls_extinction_method none
_refine_ls_goodness_of_fit_ref 1.039
_refine_ls_hydrogen_treatment constr
_refine_ls_matrix_type full
_refine_ls_number_parameters 762
_refine_ls_number_reflns 7604
_refine_ls_number_restraints 42
_refine_ls_restrained_S_all 1.038
_refine_ls_R_factor_all 0.0507
_refine_ls_R_factor_gt 0.0386
_refine_ls_shift/su_max 0.002
_refine_ls_shift/su_mean 0.000
_refine_ls_structure_factor_coef Fsqd
_refine_ls_weighting_details 'calc w=1/[\s^2^(Fo^2^)+(0.0613P)^2^+0.8030P] where P=(Fo^2^+2Fc^2^)/3'
_refine_ls_weighting_scheme calc
_refine_ls_wR_factor_gt 0.0990
_refine_ls_wR_factor_ref 0.1077
_reflns_number_gt 6488
_reflns_number_total 7604
_reflns_threshold_expression >2sigma(I)
_cod_data_source_file Inorganics-2017-5-30.cif
_cod_data_source_block Complex_3b
_cod_depositor_comments
;
The following automatic conversions were performed:

data item '_symmetry_cell_setting' value 'Orthorhombic' was changed
to 'orthorhombic' in accordance with the built-in table derived from
the CIF Core dictionary named 'cif_core.dic' version 2.4.5 last
updated on 2014-11-21.

Automatic conversion script
Id: cif_fix_values 6909 2019-04-08 15:41:33Z antanas 
;
_cod_original_sg_symbol_Hall P2ac2ab
_cod_original_sg_symbol_H-M P2(1)2(1)2(1)
_cod_database_code 1556506

loop_
_symmetry_equiv_pos_as_xyz
'x, y, z'
'-x+1/2, -y, z+1/2'
'-x, y+1/2, -z+1/2'
'x+1/2, -y+1/2, -z'

loop_
_atom_site_label
_atom_site_type_symbol
_atom_site_fract_x
_atom_site_fract_y
_atom_site_fract_z
_atom_site_U_iso_or_equiv
_atom_site_adp_type
_atom_site_occupancy
_atom_site_symmetry_multiplicity
_atom_site_calc_flag
_atom_site_refinement_flags
_atom_site_disorder_assembly
_atom_site_disorder_group
O1 O 0.41088(10) 0.61931(7) 0.93113(6) 0.0310(3) Uani 1 1 d . . .
O2 O 0.35418(10) 0.51048(7) 0.84991(5) 0.0308(3) Uani 1 1 d . . .
O3 O 0.21584(10) 0.57486(7) 0.92538(6) 0.0312(3) Uani 1 1 d . . .
O4 O 0.35649(10) 0.47195(7) 0.96407(6) 0.0310(3) Uani 1 1 d . . .
N1 N 0.58839(12) 0.53776(9) 0.92450(7) 0.0308(4) Uani 1 1 d . . .
N2 N 0.30902(13) 0.64743(9) 0.79529(7) 0.0334(4) Uani 1 1 d . . .
N3 N 0.12149(13) 0.44079(9) 0.89532(7) 0.0342(4) Uani 1 1 d . . .
N4 N 0.33275(13) 0.55662(9) 1.06373(7) 0.0311(4) Uani 1 1 d . . .
C1 C 0.73360(16) 0.60853(13) 0.95230(11) 0.0451(6) Uani 1 1 d . . .
H1A H 0.7696 0.5662 0.9383 0.054 Uiso 1 1 calc R . .
H1B H 0.7420 0.6120 0.9926 0.054 Uiso 1 1 calc R . .
H1C H 0.7584 0.6531 0.9347 0.054 Uiso 1 1 calc R . .
C2 C 0.62667(15) 0.59981(11) 0.93887(8) 0.0325(4) Uani 1 1 d . . .
C3 C 0.56995(15) 0.66560(11) 0.94466(9) 0.0349(4) Uani 1 1 d . . .
H3 H 0.6054 0.7094 0.9510 0.042 Uiso 1 1 calc R . .
C4 C 0.47102(16) 0.67219(10) 0.94209(8) 0.0314(4) Uani 1 1 d . . .
C5 C 0.42318(19) 0.74512(12) 0.95417(10) 0.0441(5) Uani 1 1 d . . .
H5A H 0.3857 0.7416 0.9887 0.053 Uiso 1 1 calc R . .
H5B H 0.3796 0.7581 0.9235 0.053 Uiso 1 1 calc R . .
H5C H 0.4733 0.7828 0.9581 0.053 Uiso 1 1 calc R . .
C6 C 0.64539(14) 0.47255(11) 0.92062(8) 0.0305(4) Uani 1 1 d . . .
C7 C 0.66654(15) 0.44542(11) 0.86772(9) 0.0322(4) Uani 1 1 d . . .
C8 C 0.71547(16) 0.37848(11) 0.86285(10) 0.0372(5) Uani 1 1 d . . .
H8 H 0.7298 0.3600 0.8269 0.045 Uiso 1 1 calc R . .
C9 C 0.74320(16) 0.33894(12) 0.90874(10) 0.0407(5) Uani 1 1 d . . .
C10 C 0.71962(17) 0.36665(12) 0.96114(10) 0.0400(5) Uani 1 1 d . . .
H10 H 0.7374 0.3395 0.9932 0.048 Uiso 1 1 calc R . .
C11 C 0.67088(16) 0.43278(12) 0.96799(9) 0.0356(4) Uani 1 1 d . . .
C12 C 0.63976(18) 0.48806(12) 0.81645(9) 0.0401(5) Uani 1 1 d . . .
H12A H 0.6410 0.4556 0.7841 0.048 Uiso 1 1 calc R . .
H12B H 0.6865 0.5278 0.8111 0.048 Uiso 1 1 calc R . .
H12C H 0.5743 0.5085 0.8208 0.048 Uiso 1 1 calc R . .
C13 C 0.6453(2) 0.45987(14) 1.02552(9) 0.0467(6) Uani 1 1 d . . .
H13A H 0.5745 0.4626 1.0293 0.056 Uiso 1 1 calc R . .
H13B H 0.6734 0.5085 1.0312 0.056 Uiso 1 1 calc R . .
H13C H 0.6715 0.4261 1.0533 0.056 Uiso 1 1 calc R . .
C14 C 0.8003(2) 0.26869(13) 0.90281(13) 0.0597(7) Uani 1 1 d . . .
H14A H 0.8119 0.2588 0.8634 0.072 Uiso 1 1 calc R . .
H14B H 0.7633 0.2283 0.9191 0.072 Uiso 1 1 calc R . .
H14C H 0.8628 0.2735 0.9221 0.072 Uiso 1 1 calc R . .
C15 C 0.3931(2) 0.41016(12) 0.79098(11) 0.0474(6) Uani 1 1 d . . .
H15A H 0.3380 0.3804 0.8033 0.057 Uiso 1 1 calc R . .
H15B H 0.4506 0.3979 0.8131 0.057 Uiso 1 1 calc R . .
H15C H 0.4063 0.4004 0.7517 0.057 Uiso 1 1 calc R . .
C16 C 0.36887(15) 0.49059(11) 0.79853(9) 0.0329(4) Uani 1 1 d . . .
C17 C 0.36313(17) 0.53525(12) 0.75343(8) 0.0376(5) Uani 1 1 d . . .
H17 H 0.3797 0.5136 0.7189 0.045 Uiso 1 1 calc R . .
C18 C 0.33517(16) 0.61121(12) 0.75138(8) 0.0365(5) Uani 1 1 d . . .
C19 C 0.3367(2) 0.64605(14) 0.69435(9) 0.0479(6) Uani 1 1 d . . .
H19A H 0.3672 0.6943 0.6967 0.057 Uiso 1 1 calc R . .
H19B H 0.2700 0.6512 0.6806 0.057 Uiso 1 1 calc R . .
H19C H 0.3740 0.6152 0.6688 0.057 Uiso 1 1 calc R . .
C20 C 0.27525(16) 0.72101(11) 0.79034(8) 0.0325(4) Uani 1 1 d . . .
C21 C 0.33986(17) 0.77922(12) 0.79909(8) 0.0372(5) Uani 1 1 d . . .
C22 C 0.30227(19) 0.85009(12) 0.80057(9) 0.0431(5) Uani 1 1 d . . .
H22 H 0.3452 0.8897 0.8077 0.052 Uiso 1 1 calc R . .
C23 C 0.2045(2) 0.86468(12) 0.79206(10) 0.0452(6) Uani 1 1 d . . .
C24 C 0.14312(19) 0.80658(13) 0.78239(9) 0.0430(5) Uani 1 1 d . . .
H24 H 0.0762 0.8158 0.7757 0.052 Uiso 1 1 calc R . .
C25 C 0.17624(17) 0.73456(12) 0.78209(9) 0.0370(5) Uani 1 1 d . . .
C26 C 0.10649(18) 0.67237(14) 0.77293(11) 0.0486(6) Uani 1 1 d . . .
H26A H 0.1100 0.6386 0.8044 0.058 Uiso 1 1 calc R . .
H26B H 0.1239 0.6465 0.7387 0.058 Uiso 1 1 calc R . .
H26C H 0.0402 0.6916 0.7697 0.058 Uiso 1 1 calc R . .
C27 C 0.44725(18) 0.76587(14) 0.80479(11) 0.0474(6) Uani 1 1 d . . .
H27A H 0.4794 0.8109 0.8170 0.057 Uiso 1 1 calc R . .
H27B H 0.4740 0.7508 0.7689 0.057 Uiso 1 1 calc R . .
H27C H 0.4585 0.7273 0.8322 0.057 Uiso 1 1 calc R . .
C28 C 0.1674(3) 0.94271(14) 0.79313(14) 0.0667(8) Uani 1 1 d . . .
H28A H 0.1661 0.9622 0.7553 0.080 Uiso 1 1 calc R . .
H28B H 0.2105 0.9727 0.8162 0.080 Uiso 1 1 calc R . .
H28C H 0.1015 0.9436 0.8087 0.080 Uiso 1 1 calc R . .
C29 C 0.11522(19) 0.67790(12) 0.94179(12) 0.0486(6) Uani 1 1 d . . .
H29A H 0.1453 0.7080 0.9129 0.058 Uiso 1 1 calc R . .
H29B H 0.1471 0.6875 0.9774 0.058 Uiso 1 1 calc R . .
H29C H 0.0460 0.6900 0.9446 0.058 Uiso 1 1 calc R . .
C30 C 0.12642(15) 0.59817(11) 0.92702(9) 0.0332(4) Uani 1 1 d . . .
C31 C 0.04649(16) 0.55681(13) 0.91547(11) 0.0422(5) Uani 1 1 d . . .
H31 H -0.0145 0.5808 0.9182 0.051 Uiso 1 1 calc R . .
C32 C 0.04368(16) 0.48071(13) 0.89955(10) 0.0405(5) Uani 1 1 d . . .
C33 C -0.05689(19) 0.45076(16) 0.88857(14) 0.0597(7) Uani 1 1 d . . .
H33A H -0.0520 0.3996 0.8771 0.072 Uiso 1 1 calc R . .
H33B H -0.0880 0.4792 0.8590 0.072 Uiso 1 1 calc R . .
H33C H -0.0960 0.4541 0.9225 0.072 Uiso 1 1 calc R . .
C34 C 0.11253(15) 0.36539(11) 0.87965(9) 0.0337(4) Uani 1 1 d . . .
C35 C 0.11511(16) 0.34588(11) 0.82371(9) 0.0354(4) Uani 1 1 d . . .
C36 C 0.11186(17) 0.27173(12) 0.80998(9) 0.0386(5) Uani 1 1 d . . .
H36 H 0.1135 0.2580 0.7720 0.046 Uiso 1 1 calc R . .
C37 C 0.10633(16) 0.21757(12) 0.85016(10) 0.0388(5) Uani 1 1 d . . .
C38 C 0.10406(17) 0.23889(12) 0.90535(10) 0.0402(5) Uani 1 1 d . . .
H38 H 0.1000 0.2024 0.9333 0.048 Uiso 1 1 calc R . .
C39 C 0.10757(16) 0.31202(12) 0.92127(9) 0.0374(5) Uani 1 1 d . . .
C40 C 0.1051(2) 0.33294(15) 0.98190(10) 0.0524(6) Uani 1 1 d . . .
H40A H 0.1067 0.2887 1.0048 0.063 Uiso 1 1 calc R . .
H40B H 0.0453 0.3603 0.9897 0.063 Uiso 1 1 calc R . .
H40C H 0.1616 0.3634 0.9906 0.063 Uiso 1 1 calc R . .
C41 C 0.1192(2) 0.40340(13) 0.77847(10) 0.0458(6) Uani 1 1 d . . .
H41A H 0.1338 0.3800 0.7428 0.055 Uiso 1 1 calc R . .
H41B H 0.1701 0.4390 0.7872 0.055 Uiso 1 1 calc R . .
H41C H 0.0563 0.4284 0.7761 0.055 Uiso 1 1 calc R . .
C42 C 0.1066(2) 0.13734(12) 0.83440(11) 0.0497(6) Uani 1 1 d . . .
H42A H 0.1735 0.1189 0.8348 0.060 Uiso 1 1 calc R . .
H42B H 0.0791 0.1315 0.7971 0.060 Uiso 1 1 calc R . .
H42C H 0.0674 0.1097 0.8611 0.060 Uiso 1 1 calc R . .
C43 C 0.4042(2) 0.34828(12) 0.97490(10) 0.0491(6) Uani 1 1 d . . .
H43A H 0.4590 0.3552 0.9494 0.059 Uiso 1 1 calc R . .
H43B H 0.3488 0.3280 0.9545 0.059 Uiso 1 1 calc R . .
H43C H 0.4232 0.3146 1.0046 0.059 Uiso 1 1 calc R . .
C44 C 0.37612(15) 0.42082(10) 0.99976(9) 0.0322(4) Uani 1 1 d . . .
C45 C 0.37361(17) 0.42889(11) 1.05628(9) 0.0364(5) Uani 1 1 d . . .
H45 H 0.3855 0.3861 1.0775 0.044 Uiso 1 1 calc R . .
C46 C 0.35498(15) 0.49477(11) 1.08723(8) 0.0328(4) Uani 1 1 d . . .
C47 C 0.36451(19) 0.48849(13) 1.14977(9) 0.0431(5) Uani 1 1 d . . .
H47A H 0.3042 0.5051 1.1674 0.052 Uiso 1 1 calc R . .
H47B H 0.4188 0.5189 1.1625 0.052 Uiso 1 1 calc R . .
H47C H 0.3767 0.4374 1.1599 0.052 Uiso 1 1 calc R . .
C48 C 0.32196(17) 0.62056(11) 1.09696(8) 0.0336(4) Uani 1 1 d . . .
C49 C 0.22857(19) 0.64349(15) 1.11285(9) 0.0471(6) Uani 1 1 d . . .
C50 C 0.2201(2) 0.71010(17) 1.14118(10) 0.0605(8) Uani 1 1 d . . .
H50 H 0.1574 0.7263 1.1523 0.073 Uiso 1 1 calc R . .
C51 C 0.2999(3) 0.75301(14) 1.15352(10) 0.0582(8) Uani 1 1 d . . .
C52 C 0.3909(2) 0.72880(12) 1.13753(9) 0.0489(6) Uani 1 1 d . . .
H52 H 0.4462 0.7579 1.1459 0.059 Uiso 1 1 calc R . .
C53 C 0.40391(18) 0.66287(11) 1.10938(8) 0.0358(5) Uani 1 1 d . . .
C54 C 0.50355(17) 0.63837(13) 1.09212(10) 0.0415(5) Uani 1 1 d . . .
H54A H 0.5520 0.6734 1.1055 0.050 Uiso 1 1 calc R . .
H54B H 0.5068 0.6355 1.0515 0.050 Uiso 1 1 calc R . .
H54C H 0.5170 0.5901 1.1080 0.050 Uiso 1 1 calc R . .
C55 C 0.1415(2) 0.5975(2) 1.09960(13) 0.0672(8) Uani 1 1 d . . .
H55A H 0.1449 0.5517 1.1206 0.081 Uiso 1 1 calc R . .
H55B H 0.1405 0.5868 1.0598 0.081 Uiso 1 1 calc R . .
H55C H 0.0822 0.6240 1.1098 0.081 Uiso 1 1 calc R . .
C56 C 0.2868(3) 0.82602(17) 1.18277(13) 0.0932(14) Uani 1 1 d . . .
H56A H 0.3418 0.8580 1.1740 0.112 Uiso 1 1 calc R . .
H56B H 0.2838 0.8181 1.2230 0.112 Uiso 1 1 calc R . .
H56C H 0.2262 0.8489 1.1702 0.112 Uiso 1 1 calc R . .
Li1 Li 0.4470(2) 0.52047(18) 0.91246(14) 0.0314(7) Uani 1 1 d . . .
Li2 Li 0.3148(3) 0.60716(18) 0.87162(14) 0.0315(7) Uani 1 1 d . . .
Li3 Li 0.2559(2) 0.47809(18) 0.90556(14) 0.0319(7) Uani 1 1 d . . .
Li4 Li 0.3186(3) 0.57012(18) 0.98219(13) 0.0318(7) Uani 1 1 d . . .
C1S C 0.4195(6) 0.0200(5) 0.9347(4) 0.131(3) Uani 0.784(7) 1 d PD A 1
H1S1 H 0.4023 -0.0274 0.9187 0.197 Uiso 0.784(7) 1 calc PR A 1
H1S2 H 0.3782 0.0297 0.9670 0.197 Uiso 0.784(7) 1 calc PR A 1
H1S3 H 0.4878 0.0194 0.9463 0.197 Uiso 0.784(7) 1 calc PR A 1
C2S C 0.4046(3) 0.0788(3) 0.8922(2) 0.0784(16) Uani 0.784(7) 1 d PD A 1
C3S C 0.4138(7) 0.0619(4) 0.8370(3) 0.0794(17) Uani 0.784(7) 1 d PDU A 1
H3S H 0.4285 0.0133 0.8260 0.095 Uiso 0.784(7) 1 calc PR A 1
C4S C 0.4014(7) 0.1163(3) 0.7966(2) 0.0809(18) Uani 0.784(7) 1 d PDU A 1
H4S H 0.4105 0.1048 0.7585 0.097 Uiso 0.784(7) 1 calc PR A 1
C5S C 0.3762(4) 0.1860(3) 0.8119(2) 0.0746(14) Uani 0.784(7) 1 d PDU A 1
H5S H 0.3652 0.2223 0.7845 0.090 Uiso 0.784(7) 1 calc PR A 1
C6S C 0.3671(4) 0.2028(4) 0.8668(2) 0.0850(17) Uani 0.784(7) 1 d PDU A 1
H6S H 0.3519 0.2514 0.8775 0.102 Uiso 0.784(7) 1 calc PR A 1
C7S C 0.3793(5) 0.1518(4) 0.9054(3) 0.081(2) Uani 0.784(7) 1 d PDU A 1
H7S H 0.3708 0.1648 0.9433 0.097 Uiso 0.784(7) 1 calc PR A 1
C8S C 0.3817(18) 0.2313(12) 0.8366(12) 0.137(11) Uani 0.216(7) 1 d PDU A 2
H8S1 H 0.4124 0.2646 0.8633 0.206 Uiso 0.216(7) 1 calc PR A 2
H8S2 H 0.3124 0.2430 0.8334 0.206 Uiso 0.216(7) 1 calc PR A 2
H8S3 H 0.4129 0.2368 0.8003 0.206 Uiso 0.216(7) 1 calc PR A 2
C9S C 0.3929(9) 0.1559(9) 0.8559(7) 0.080(5) Uani 0.216(7) 1 d PDU A 2
C10S C 0.412(2) 0.0988(12) 0.8196(8) 0.087(7) Uani 0.216(7) 1 d PDU A 2
H10S H 0.4131 0.1075 0.7807 0.104 Uiso 0.216(7) 1 calc PR A 2
C11S C 0.428(2) 0.0284(11) 0.8402(9) 0.103(9) Uani 0.216(7) 1 d PDU A 2
H11S H 0.4496 -0.0098 0.8164 0.124 Uiso 0.216(7) 1 calc PR A 2
C12S C 0.4122(15) 0.0162(13) 0.8954(8) 0.099(6) Uani 0.216(7) 1 d PDU A 2
H12S H 0.4155 -0.0326 0.9088 0.118 Uiso 0.216(7) 1 calc PR A 2
C13S C 0.3924(16) 0.0690(13) 0.9314(8) 0.110(7) Uani 0.216(7) 1 d PDU A 2
H13S H 0.3823 0.0591 0.9696 0.132 Uiso 0.216(7) 1 calc PR A 2
C14S C 0.387(2) 0.1349(15) 0.9116(8) 0.124(12) Uani 0.216(7) 1 d PDU A 2
H14S H 0.3793 0.1730 0.9380 0.149 Uiso 0.216(7) 1 calc PR A 2

loop_
_atom_site_aniso_label
_atom_site_aniso_U_11
_atom_site_aniso_U_22
_atom_site_aniso_U_33
_atom_site_aniso_U_23
_atom_site_aniso_U_13
_atom_site_aniso_U_12
O1 0.0339(7) 0.0252(7) 0.0338(7) -0.0028(6) -0.0021(6) -0.0031(6)
O2 0.0347(7) 0.0285(7) 0.0294(7) -0.0032(5) -0.0017(6) 0.0015(6)
O3 0.0293(7) 0.0278(7) 0.0366(7) -0.0033(6) -0.0010(6) 0.0027(6)
O4 0.0362(7) 0.0249(6) 0.0319(7) 0.0011(5) -0.0032(6) 0.0010(6)
N1 0.0308(8) 0.0307(8) 0.0308(8) -0.0009(7) 0.0018(7) -0.0006(7)
N2 0.0366(9) 0.0331(8) 0.0304(8) 0.0011(7) -0.0025(7) 0.0026(7)
N3 0.0302(9) 0.0314(8) 0.0410(9) -0.0007(7) -0.0022(7) -0.0017(7)
N4 0.0356(9) 0.0294(8) 0.0282(8) -0.0007(7) 0.0001(7) 0.0004(7)
C1 0.0337(12) 0.0417(12) 0.0599(15) 0.0056(11) -0.0043(11) -0.0084(10)
C2 0.0326(10) 0.0342(10) 0.0307(10) 0.0035(8) 0.0005(8) -0.0053(8)
C3 0.0377(11) 0.0290(10) 0.0382(11) -0.0007(9) -0.0023(9) -0.0076(9)
C4 0.0422(11) 0.0249(9) 0.0270(9) 0.0000(8) -0.0033(8) -0.0022(8)
C5 0.0518(14) 0.0279(10) 0.0526(13) -0.0064(10) -0.0032(11) -0.0007(10)
C6 0.0251(9) 0.0295(9) 0.0369(10) 0.0023(8) -0.0005(8) -0.0036(8)
C7 0.0299(10) 0.0308(10) 0.0358(10) 0.0009(8) -0.0018(8) -0.0043(8)
C8 0.0345(11) 0.0335(10) 0.0436(11) -0.0057(9) -0.0025(9) -0.0012(9)
C9 0.0379(11) 0.0285(10) 0.0556(13) -0.0031(10) -0.0082(10) -0.0015(9)
C10 0.0405(12) 0.0328(11) 0.0465(12) 0.0102(9) -0.0089(10) -0.0026(9)
C11 0.0339(11) 0.0363(10) 0.0365(10) 0.0047(9) -0.0007(9) -0.0061(9)
C12 0.0480(13) 0.0391(11) 0.0334(10) -0.0005(9) -0.0029(10) -0.0003(10)
C13 0.0527(14) 0.0509(13) 0.0365(11) 0.0079(10) 0.0027(11) -0.0002(12)
C14 0.0666(18) 0.0371(13) 0.0755(18) -0.0066(13) -0.0182(15) 0.0134(13)
C15 0.0585(15) 0.0366(12) 0.0470(13) -0.0107(10) -0.0001(12) 0.0100(11)
C16 0.0322(10) 0.0305(10) 0.0360(10) -0.0084(8) -0.0002(9) 0.0017(8)
C17 0.0436(12) 0.0401(11) 0.0291(10) -0.0076(9) 0.0006(9) 0.0069(10)
C18 0.0374(11) 0.0410(11) 0.0313(10) -0.0004(9) -0.0028(9) 0.0018(9)
C19 0.0613(16) 0.0522(14) 0.0302(10) 0.0031(10) -0.0004(10) 0.0090(12)
C20 0.0404(11) 0.0316(10) 0.0256(9) 0.0023(8) -0.0009(8) 0.0031(9)
C21 0.0434(12) 0.0389(11) 0.0294(9) 0.0038(9) -0.0026(9) 0.0003(10)
C22 0.0561(14) 0.0339(11) 0.0393(11) 0.0042(9) 0.0043(11) -0.0049(10)
C23 0.0610(15) 0.0340(11) 0.0407(11) 0.0061(9) 0.0118(11) 0.0065(11)
C24 0.0433(13) 0.0450(12) 0.0406(12) 0.0051(10) 0.0029(10) 0.0108(11)
C25 0.0386(12) 0.0407(11) 0.0318(10) 0.0002(9) -0.0004(9) 0.0031(10)
C26 0.0393(13) 0.0496(14) 0.0569(14) -0.0092(11) -0.0059(11) 0.0008(11)
C27 0.0416(13) 0.0473(13) 0.0534(14) 0.0055(12) -0.0062(11) -0.0064(11)
C28 0.078(2) 0.0360(13) 0.086(2) 0.0108(13) 0.0246(17) 0.0125(14)
C29 0.0476(14) 0.0339(12) 0.0644(15) -0.0087(11) 0.0047(12) 0.0102(10)
C30 0.0340(11) 0.0312(10) 0.0344(10) 0.0006(8) 0.0029(8) 0.0078(8)
C31 0.0307(11) 0.0383(11) 0.0577(14) -0.0029(11) 0.0015(10) 0.0074(9)
C32 0.0314(11) 0.0385(12) 0.0516(13) 0.0016(10) -0.0016(10) -0.0004(9)
C33 0.0322(13) 0.0526(15) 0.094(2) -0.0073(15) -0.0017(13) -0.0033(11)
C34 0.0277(10) 0.0299(10) 0.0435(11) 0.0007(9) -0.0043(9) -0.0025(8)
C35 0.0340(11) 0.0312(10) 0.0410(11) 0.0037(9) -0.0048(9) -0.0021(9)
C36 0.0417(12) 0.0367(11) 0.0376(11) -0.0036(9) -0.0069(9) -0.0028(10)
C37 0.0374(12) 0.0300(10) 0.0491(12) -0.0001(9) -0.0087(10) -0.0001(9)
C38 0.0436(12) 0.0326(10) 0.0444(12) 0.0062(9) -0.0031(10) -0.0006(10)
C39 0.0350(11) 0.0371(11) 0.0400(11) 0.0006(9) -0.0008(9) -0.0016(9)
C40 0.0685(17) 0.0453(13) 0.0435(13) -0.0002(11) 0.0013(12) -0.0008(13)
C41 0.0569(15) 0.0377(12) 0.0428(12) 0.0054(10) -0.0054(11) -0.0045(11)
C42 0.0640(16) 0.0313(11) 0.0536(14) 0.0000(10) -0.0099(12) -0.0038(11)
C43 0.0714(17) 0.0282(11) 0.0476(13) 0.0001(10) -0.0001(12) 0.0062(11)
C44 0.0346(11) 0.0234(9) 0.0386(10) 0.0008(8) -0.0019(9) -0.0039(8)
C45 0.0464(12) 0.0255(9) 0.0374(10) 0.0069(8) -0.0024(10) -0.0031(9)
C46 0.0331(10) 0.0347(10) 0.0306(9) 0.0022(8) 0.0006(8) -0.0037(9)
C47 0.0569(14) 0.0396(11) 0.0327(10) 0.0056(9) 0.0018(10) 0.0022(11)
C48 0.0431(11) 0.0334(10) 0.0243(9) 0.0021(8) 0.0013(8) 0.0096(9)
C49 0.0478(14) 0.0597(15) 0.0337(11) 0.0051(11) 0.0027(10) 0.0207(12)
C50 0.0729(19) 0.0716(18) 0.0369(12) 0.0016(13) 0.0066(13) 0.0429(17)
C51 0.100(2) 0.0435(13) 0.0313(11) -0.0053(10) -0.0053(13) 0.0346(15)
C52 0.0843(19) 0.0312(11) 0.0313(10) -0.0018(9) -0.0077(12) 0.0077(12)
C53 0.0537(13) 0.0291(10) 0.0246(9) 0.0017(8) -0.0015(9) 0.0045(10)
C54 0.0466(13) 0.0407(12) 0.0371(11) -0.0030(10) -0.0007(10) -0.0059(10)
C55 0.0394(14) 0.102(2) 0.0601(17) 0.0087(17) 0.0063(13) 0.0123(16)
C56 0.169(4) 0.0614(18) 0.0489(16) -0.0179(14) -0.017(2) 0.061(2)
Li1 0.0302(16) 0.0266(16) 0.0374(18) -0.0037(14) -0.0011(14) 0.0004(13)
Li2 0.0371(18) 0.0252(16) 0.0321(16) -0.0011(13) -0.0019(14) 0.0022(14)
Li3 0.0326(17) 0.0268(16) 0.0363(17) -0.0053(14) -0.0028(14) -0.0013(14)
Li4 0.0391(18) 0.0287(16) 0.0275(15) -0.0011(13) -0.0023(14) 0.0010(14)
C1S 0.078(4) 0.167(8) 0.148(7) 0.029(7) 0.021(5) 0.028(5)
C2S 0.040(2) 0.102(4) 0.093(4) -0.012(3) 0.011(2) -0.006(2)
C3S 0.061(3) 0.078(4) 0.100(4) -0.047(3) 0.002(4) -0.004(4)
C4S 0.078(4) 0.090(3) 0.075(4) -0.048(3) 0.008(4) -0.021(3)
C5S 0.066(3) 0.082(3) 0.076(3) -0.028(3) 0.010(2) -0.019(2)
C6S 0.084(3) 0.085(4) 0.087(4) -0.042(3) 0.017(3) -0.004(3)
C7S 0.075(5) 0.093(4) 0.075(4) -0.039(3) 0.031(4) -0.014(4)
C8S 0.15(3) 0.14(3) 0.12(2) 0.00(2) 0.00(2) -0.01(2)
C9S 0.047(8) 0.088(11) 0.105(13) -0.045(9) 0.015(9) -0.014(8)
C10S 0.064(15) 0.140(18) 0.056(12) -0.043(10) 0.018(15) -0.01(2)
C11S 0.108(19) 0.094(13) 0.108(12) -0.065(12) 0.055(14) -0.027(15)
C12S 0.057(11) 0.129(15) 0.109(12) -0.018(12) 0.020(12) -0.033(12)
C13S 0.073(16) 0.20(2) 0.058(11) -0.038(10) 0.018(10) -0.059(17)
C14S 0.12(2) 0.195(19) 0.057(10) -0.075(12) -0.036(11) 0.122(19)

loop_
_atom_type_symbol
_atom_type_description
_atom_type_scat_dispersion_real
_atom_type_scat_dispersion_imag
_atom_type_scat_source
C C 0.0033 0.0016 'International Tables Vol C Tables 4.2.6.8 and 6.1.1.4'
H H 0.0000 0.0000 'International Tables Vol C Tables 4.2.6.8 and 6.1.1.4'
Li Li -0.0003 0.0001 'International Tables Vol C Tables 4.2.6.8 and 6.1.1.4'
N N 0.0061 0.0033 'International Tables Vol C Tables 4.2.6.8 and 6.1.1.4'
O O 0.0106 0.0060 'International Tables Vol C Tables 4.2.6.8 and 6.1.1.4'

loop_
_geom_angle_atom_site_label_1
_geom_angle_atom_site_label_2
_geom_angle_atom_site_label_3
_geom_angle
_geom_angle_site_symmetry_1
_geom_angle_site_symmetry_3
C4 O1 Li1 125.56(16) . .
C4 O1 Li2 131.38(16) . .
Li1 O1 Li2 84.08(15) . .
C4 O1 Li4 128.24(16) . .
Li1 O1 Li4 83.32(15) . .
Li2 O1 Li4 88.33(15) . .
C16 O2 Li2 123.91(16) . .
C16 O2 Li1 130.25(16) . .
Li2 O2 Li1 83.67(15) . .
C16 O2 Li3 131.24(16) . .
Li2 O2 Li3 84.27(15) . .
Li1 O2 Li3 87.30(15) . .
C30 O3 Li3 125.62(16) . .
C30 O3 Li4 132.16(16) . .
Li3 O3 Li4 85.75(15) . .
C30 O3 Li2 125.04(16) . .
Li3 O3 Li2 85.12(15) . .
Li4 O3 Li2 88.51(15) . .
C44 O4 Li4 125.43(16) . .
C44 O4 Li1 127.65(16) . .
Li4 O4 Li1 83.86(15) . .
C44 O4 Li3 131.13(16) . .
Li4 O4 Li3 85.37(15) . .
Li1 O4 Li3 88.08(15) . .
C2 N1 C6 121.65(17) . .
C2 N1 Li1 125.00(17) . .
C6 N1 Li1 113.13(16) . .
C18 N2 C20 120.19(17) . .
C18 N2 Li2 123.65(17) . .
C20 N2 Li2 116.15(16) . .
C32 N3 C34 119.36(18) . .
C32 N3 Li3 124.28(17) . .
C34 N3 Li3 116.29(16) . .
C46 N4 C48 119.61(16) . .
C46 N4 Li4 124.08(17) . .
C48 N4 Li4 116.24(16) . .
C2 C1 H1A 109.5 . .
C2 C1 H1B 109.5 . .
H1A C1 H1B 109.5 . .
C2 C1 H1C 109.5 . .
H1A C1 H1C 109.5 . .
H1B C1 H1C 109.5 . .
N1 C2 C3 122.47(18) . .
N1 C2 C1 122.9(2) . .
C3 C2 C1 114.63(19) . .
C4 C3 C2 127.43(19) . .
C4 C3 H3 116.3 . .
C2 C3 H3 116.3 . .
O1 C4 C3 125.20(19) . .
O1 C4 C5 114.73(19) . .
C3 C4 C5 120.04(19) . .
C4 C5 H5A 109.5 . .
C4 C5 H5B 109.5 . .
H5A C5 H5B 109.5 . .
C4 C5 H5C 109.5 . .
H5A C5 H5C 109.5 . .
H5B C5 H5C 109.5 . .
C11 C6 C7 120.44(19) . .
C11 C6 N1 121.23(18) . .
C7 C6 N1 118.01(17) . .
C6 C7 C8 119.10(19) . .
C6 C7 C12 120.81(18) . .
C8 C7 C12 120.07(19) . .
C9 C8 C7 121.7(2) . .
C9 C8 H8 119.2 . .
C7 C8 H8 119.2 . .
C8 C9 C10 118.0(2) . .
C8 C9 C14 121.0(2) . .
C10 C9 C14 120.9(2) . .
C11 C10 C9 122.3(2) . .
C11 C10 H10 118.9 . .
C9 C10 H10 118.9 . .
C10 C11 C6 118.4(2) . .
C10 C11 C13 120.32(19) . .
C6 C11 C13 121.24(19) . .
C7 C12 H12A 109.5 . .
C7 C12 H12B 109.5 . .
H12A C12 H12B 109.5 . .
C7 C12 H12C 109.5 . .
H12A C12 H12C 109.5 . .
H12B C12 H12C 109.5 . .
C11 C13 H13A 109.5 . .
C11 C13 H13B 109.5 . .
H13A C13 H13B 109.5 . .
C11 C13 H13C 109.5 . .
H13A C13 H13C 109.5 . .
H13B C13 H13C 109.5 . .
C9 C14 H14A 109.5 . .
C9 C14 H14B 109.5 . .
H14A C14 H14B 109.5 . .
C9 C14 H14C 109.5 . .
H14A C14 H14C 109.5 . .
H14B C14 H14C 109.5 . .
C16 C15 H15A 109.5 . .
C16 C15 H15B 109.5 . .
H15A C15 H15B 109.5 . .
C16 C15 H15C 109.5 . .
H15A C15 H15C 109.5 . .
H15B C15 H15C 109.5 . .
O2 C16 C17 125.43(18) . .
O2 C16 C15 114.66(19) . .
C17 C16 C15 119.91(19) . .
C16 C17 C18 128.39(19) . .
C16 C17 H17 115.8 . .
C18 C17 H17 115.8 . .
N2 C18 C17 122.52(19) . .
N2 C18 C19 121.8(2) . .
C17 C18 C19 115.65(19) . .
C18 C19 H19A 109.5 . .
C18 C19 H19B 109.5 . .
H19A C19 H19B 109.5 . .
C18 C19 H19C 109.5 . .
H19A C19 H19C 109.5 . .
H19B C19 H19C 109.5 . .
C25 C20 C21 120.2(2) . .
C25 C20 N2 119.68(19) . .
C21 C20 N2 119.81(19) . .
C22 C21 C20 118.3(2) . .
C22 C21 C27 120.8(2) . .
C20 C21 C27 120.8(2) . .
C23 C22 C21 122.3(2) . .
C23 C22 H22 118.9 . .
C21 C22 H22 118.9 . .
C24 C23 C22 118.1(2) . .
C24 C23 C28 121.6(3) . .
C22 C23 C28 120.4(2) . .
C23 C24 C25 122.0(2) . .
C23 C24 H24 119.0 . .
C25 C24 H24 119.0 . .
C24 C25 C20 119.0(2) . .
C24 C25 C26 120.5(2) . .
C20 C25 C26 120.5(2) . .
C25 C26 H26A 109.5 . .
C25 C26 H26B 109.5 . .
H26A C26 H26B 109.5 . .
C25 C26 H26C 109.5 . .
H26A C26 H26C 109.5 . .
H26B C26 H26C 109.5 . .
C21 C27 H27A 109.5 . .
C21 C27 H27B 109.5 . .
H27A C27 H27B 109.5 . .
C21 C27 H27C 109.5 . .
H27A C27 H27C 109.5 . .
H27B C27 H27C 109.5 . .
C23 C28 H28A 109.5 . .
C23 C28 H28B 109.5 . .
H28A C28 H28B 109.5 . .
C23 C28 H28C 109.5 . .
H28A C28 H28C 109.5 . .
H28B C28 H28C 109.5 . .
C30 C29 H29A 109.5 . .
C30 C29 H29B 109.5 . .
H29A C29 H29B 109.5 . .
C30 C29 H29C 109.5 . .
H29A C29 H29C 109.5 . .
H29B C29 H29C 109.5 . .
O3 C30 C31 124.97(19) . .
O3 C30 C29 114.85(19) . .
C31 C30 C29 120.2(2) . .
C30 C31 C32 127.7(2) . .
C30 C31 H31 116.2 . .
C32 C31 H31 116.2 . .
N3 C32 C31 122.7(2) . .
N3 C32 C33 122.4(2) . .
C31 C32 C33 114.9(2) . .
C32 C33 H33A 109.5 . .
C32 C33 H33B 109.5 . .
H33A C33 H33B 109.5 . .
C32 C33 H33C 109.5 . .
H33A C33 H33C 109.5 . .
H33B C33 H33C 109.5 . .
C35 C34 C39 120.92(19) . .
C35 C34 N3 119.86(18) . .
C39 C34 N3 119.09(19) . .
C34 C35 C36 118.46(19) . .
C34 C35 C41 121.17(19) . .
C36 C35 C41 120.4(2) . .
C37 C36 C35 122.0(2) . .
C37 C36 H36 119.0 . .
C35 C36 H36 119.0 . .
C38 C37 C36 118.0(2) . .
C38 C37 C42 120.9(2) . .
C36 C37 C42 121.1(2) . .
C37 C38 C39 122.3(2) . .
C37 C38 H38 118.9 . .
C39 C38 H38 118.9 . .
C38 C39 C34 118.3(2) . .
C38 C39 C40 120.6(2) . .
C34 C39 C40 121.1(2) . .
C39 C40 H40A 109.5 . .
C39 C40 H40B 109.5 . .
H40A C40 H40B 109.5 . .
C39 C40 H40C 109.5 . .
H40A C40 H40C 109.5 . .
H40B C40 H40C 109.5 . .
C35 C41 H41A 109.5 . .
C35 C41 H41B 109.5 . .
H41A C41 H41B 109.5 . .
C35 C41 H41C 109.5 . .
H41A C41 H41C 109.5 . .
H41B C41 H41C 109.5 . .
C37 C42 H42A 109.5 . .
C37 C42 H42B 109.5 . .
H42A C42 H42B 109.5 . .
C37 C42 H42C 109.5 . .
H42A C42 H42C 109.5 . .
H42B C42 H42C 109.5 . .
C44 C43 H43A 109.5 . .
C44 C43 H43B 109.5 . .
H43A C43 H43B 109.5 . .
C44 C43 H43C 109.5 . .
H43A C43 H43C 109.5 . .
H43B C43 H43C 109.5 . .
O4 C44 C45 125.09(19) . .
O4 C44 C43 115.14(18) . .
C45 C44 C43 119.77(19) . .
C44 C45 C46 127.51(19) . .
C44 C45 H45 116.2 . .
C46 C45 H45 116.2 . .
N4 C46 C45 122.99(18) . .
N4 C46 C47 121.20(18) . .
C45 C46 C47 115.80(18) . .
C46 C47 H47A 109.5 . .
C46 C47 H47B 109.5 . .
H47A C47 H47B 109.5 . .
C46 C47 H47C 109.5 . .
H47A C47 H47C 109.5 . .
H47B C47 H47C 109.5 . .
C53 C48 C49 120.8(2) . .
C53 C48 N4 119.37(19) . .
C49 C48 N4 119.6(2) . .
C50 C49 C48 117.9(3) . .
C50 C49 C55 121.7(3) . .
C48 C49 C55 120.3(2) . .
C51 C50 C49 122.2(3) . .
C51 C50 H50 118.9 . .
C49 C50 H50 118.9 . .
C52 C51 C50 118.5(2) . .
C52 C51 C56 121.2(3) . .
C50 C51 C56 120.3(3) . .
C51 C52 C53 121.9(3) . .
C51 C52 H52 119.0 . .
C53 C52 H52 119.0 . .
C52 C53 C48 118.6(2) . .
C52 C53 C54 120.7(2) . .
C48 C53 C54 120.71(18) . .
C53 C54 H54A 109.5 . .
C53 C54 H54B 109.5 . .
H54A C54 H54B 109.5 . .
C53 C54 H54C 109.5 . .
H54A C54 H54C 109.5 . .
H54B C54 H54C 109.5 . .
C49 C55 H55A 109.5 . .
C49 C55 H55B 109.5 . .
H55A C55 H55B 109.5 . .
C49 C55 H55C 109.5 . .
H55A C55 H55C 109.5 . .
H55B C55 H55C 109.5 . .
C51 C56 H56A 109.5 . .
C51 C56 H56B 109.5 . .
H56A C56 H56B 109.5 . .
C51 C56 H56C 109.5 . .
H56A C56 H56C 109.5 . .
H56B C56 H56C 109.5 . .
O1 Li1 O4 96.48(16) . .
O1 Li1 O2 95.61(16) . .
O4 Li1 O2 91.77(15) . .
O1 Li1 N1 93.93(15) . .
O4 Li1 N1 126.62(19) . .
O2 Li1 N1 138.9(2) . .
O1 Li1 Li4 49.23(11) . .
O4 Li1 Li4 47.26(11) . .
O2 Li1 Li4 94.92(15) . .
N1 Li1 Li4 120.88(17) . .
O1 Li1 Li2 48.49(11) . .
O4 Li1 Li2 94.12(15) . .
O2 Li1 Li2 47.18(11) . .
N1 Li1 Li2 129.75(18) . .
Li4 Li1 Li2 63.73(13) . .
O1 Li1 Li3 91.86(15) . .
O4 Li1 Li3 46.06(11) . .
O2 Li1 Li3 46.50(11) . .
N1 Li1 Li3 171.32(19) . .
Li4 Li1 Li3 59.20(13) . .
Li2 Li1 Li3 58.76(12) . .
O2 Li2 O1 96.52(16) . .
O2 Li2 O3 95.57(16) . .
O1 Li2 O3 91.09(15) . .
O2 Li2 N2 95.81(16) . .
O1 Li2 N2 131.5(2) . .
O3 Li2 N2 133.91(19) . .
O2 Li2 Li1 49.15(11) . .
O1 Li2 Li1 47.43(11) . .
O3 Li2 Li1 92.93(15) . .
N2 Li2 Li1 127.20(18) . .
O2 Li2 Li3 49.01(11) . .
O1 Li2 Li3 94.72(15) . .
O3 Li2 Li3 46.57(11) . .
N2 Li2 Li3 127.61(17) . .
Li1 Li2 Li3 63.27(13) . .
O2 Li2 Li4 91.79(14) . .
O1 Li2 Li4 46.15(11) . .
O3 Li2 Li4 45.74(11) . .
N2 Li2 Li4 172.34(18) . .
Li1 Li2 Li4 58.05(13) . .
Li3 Li2 Li4 58.85(12) . .
O3 Li3 O4 94.36(15) . .
O3 Li3 N3 94.64(16) . .
O4 Li3 N3 136.0(2) . .
O3 Li3 O2 95.03(16) . .
O4 Li3 O2 91.27(15) . .
N3 Li3 O2 130.51(19) . .
O3 Li3 Li2 48.31(11) . .
O4 Li3 Li2 93.28(15) . .
N3 Li3 Li2 123.87(18) . .
O2 Li3 Li2 46.73(11) . .
O3 Li3 Li4 47.98(11) . .
O4 Li3 Li4 46.41(11) . .
N3 Li3 Li4 127.54(18) . .
O2 Li3 Li4 93.38(15) . .
Li2 Li3 Li4 62.85(13) . .
O3 Li3 Li1 89.94(14) . .
O4 Li3 Li1 45.85(11) . .
N3 Li3 Li1 174.72(18) . .
O2 Li3 Li1 46.19(11) . .
Li2 Li3 Li1 57.97(12) . .
Li4 Li3 Li1 57.68(12) . .
O4 Li4 O3 94.46(15) . .
O4 Li4 O1 96.34(16) . .
O3 Li4 O1 90.47(14) . .
O4 Li4 N4 94.68(15) . .
O3 Li4 N4 139.6(2) . .
O1 Li4 N4 127.33(19) . .
O4 Li4 Li1 48.89(11) . .
O3 Li4 Li1 93.09(15) . .
O1 Li4 Li1 47.46(11) . .
N4 Li4 Li1 121.87(18) . .
O4 Li4 Li3 48.22(11) . .
O3 Li4 Li3 46.27(11) . .
O1 Li4 Li3 93.72(15) . .
N4 Li4 Li3 129.95(18) . .
Li1 Li4 Li3 63.12(13) . .
O4 Li4 Li2 90.90(14) . .
O3 Li4 Li2 45.75(11) . .
O1 Li4 Li2 45.51(11) . .
N4 Li4 Li2 171.59(19) . .
Li1 Li4 Li2 58.22(12) . .
Li3 Li4 Li2 58.29(12) . .
C3S C2S C7S 116.9(6) . .
C3S C2S C1S 119.3(6) . .
C7S C2S C1S 123.8(6) . .
C2S C3S C4S 120.1(6) . .
C2S C3S H3S 119.9 . .
C4S C3S H3S 119.9 . .
C5S C4S C3S 120.3(6) . .
C5S C4S H4S 119.9 . .
C3S C4S H4S 119.9 . .
C6S C5S C4S 119.6(6) . .
C6S C5S H5S 120.2 . .
C4S C5S H5S 120.2 . .
C7S C6S C5S 120.6(6) . .
C7S C6S H6S 119.7 . .
C5S C6S H6S 119.7 . .
C6S C7S C2S 122.4(6) . .
C6S C7S H7S 118.8 . .
C2S C7S H7S 118.8 . .
C9S C8S H8S1 109.5 . .
C9S C8S H8S2 109.5 . .
H8S1 C8S H8S2 109.5 . .
C9S C8S H8S3 109.5 . .
H8S1 C8S H8S3 109.5 . .
H8S2 C8S H8S3 109.5 . .
C10S C9S C14S 114.0(15) . .
C10S C9S C8S 122.1(19) . .
C14S C9S C8S 123.9(19) . .
C9S C10S C11S 120.2(16) . .
C9S C10S H10S 119.9 . .
C11S C10S H10S 119.9 . .
C12S C11S C10S 117.9(17) . .
C12S C11S H11S 121.0 . .
C10S C11S H11S 121.0 . .
C13S C12S C11S 123(2) . .
C13S C12S H12S 118.3 . .
C11S C12S H12S 118.3 . .
C14S C13S C12S 117(2) . .
C14S C13S H13S 121.7 . .
C12S C13S H13S 121.7 . .
C13S C14S C9S 127.2(18) . .
C13S C14S H14S 116.4 . .
C9S C14S H14S 116.4 . .

loop_
_geom_bond_atom_site_label_1
_geom_bond_atom_site_label_2
_geom_bond_distance
_geom_bond_site_symmetry_2
O1 C4 1.300(2) .
O1 Li1 1.930(4) .
O1 Li2 1.962(4) .
O1 Li4 1.983(4) .
O2 C16 1.306(2) .
O2 Li2 1.923(4) .
O2 Li1 1.984(4) .
O2 Li3 1.994(4) .
O3 C30 1.302(2) .
O3 Li3 1.916(4) .
O3 Li4 1.970(4) .
O3 Li2 1.970(4) .
O4 C44 1.299(2) .
O4 Li4 1.921(4) .
O4 Li1 1.971(4) .
O4 Li3 1.978(4) .
N1 C2 1.299(3) .
N1 C6 1.431(3) .
N1 Li1 1.991(4) .
N2 C18 1.299(3) .
N2 C20 1.430(3) .
N2 Li2 1.983(4) .
N3 C32 1.300(3) .
N3 C34 1.436(3) .
N3 Li3 1.986(4) .
N4 C46 1.302(3) .
N4 C48 1.426(3) .
N4 Li4 1.989(4) .
C1 C2 1.514(3) .
C1 H1A 0.9800 .
C1 H1B 0.9800 .
C1 H1C 0.9800 .
C2 C3 1.442(3) .
C3 C4 1.367(3) .
C3 H3 0.9500 .
C4 C5 1.517(3) .
C5 H5A 0.9800 .
C5 H5B 0.9800 .
C5 H5C 0.9800 .
C6 C11 1.398(3) .
C6 C7 1.398(3) .
C7 C8 1.403(3) .
C7 C12 1.507(3) .
C8 C9 1.376(3) .
C8 H8 0.9500 .
C9 C10 1.398(3) .
C9 C14 1.514(3) .
C10 C11 1.394(3) .
C10 H10 0.9500 .
C11 C13 1.513(3) .
C12 H12A 0.9800 .
C12 H12B 0.9800 .
C12 H12C 0.9800 .
C13 H13A 0.9800 .
C13 H13B 0.9800 .
C13 H13C 0.9800 .
C14 H14A 0.9800 .
C14 H14B 0.9800 .
C14 H14C 0.9800 .
C15 C16 1.520(3) .
C15 H15A 0.9800 .
C15 H15B 0.9800 .
C15 H15C 0.9800 .
C16 C17 1.362(3) .
C17 C18 1.443(3) .
C17 H17 0.9500 .
C18 C19 1.515(3) .
C19 H19A 0.9800 .
C19 H19B 0.9800 .
C19 H19C 0.9800 .
C20 C25 1.398(3) .
C20 C21 1.403(3) .
C21 C22 1.397(3) .
C21 C27 1.503(3) .
C22 C23 1.386(4) .
C22 H22 0.9500 .
C23 C24 1.378(4) .
C23 C28 1.517(3) .
C24 C25 1.395(3) .
C24 H24 0.9500 .
C25 C26 1.505(3) .
C26 H26A 0.9800 .
C26 H26B 0.9800 .
C26 H26C 0.9800 .
C27 H27A 0.9800 .
C27 H27B 0.9800 .
C27 H27C 0.9800 .
C28 H28A 0.9800 .
C28 H28B 0.9800 .
C28 H28C 0.9800 .
C29 C30 1.510(3) .
C29 H29A 0.9800 .
C29 H29B 0.9800 .
C29 H29C 0.9800 .
C30 C31 1.364(3) .
C31 C32 1.445(3) .
C31 H31 0.9500 .
C32 C33 1.511(3) .
C33 H33A 0.9800 .
C33 H33B 0.9800 .
C33 H33C 0.9800 .
C34 C35 1.395(3) .
C34 C39 1.402(3) .
C35 C36 1.398(3) .
C35 C41 1.516(3) .
C36 C37 1.388(3) .
C36 H36 0.9500 .
C37 C38 1.386(3) .
C37 C42 1.517(3) .
C38 C39 1.393(3) .
C38 H38 0.9500 .
C39 C40 1.511(3) .
C40 H40A 0.9800 .
C40 H40B 0.9800 .
C40 H40C 0.9800 .
C41 H41A 0.9800 .
C41 H41B 0.9800 .
C41 H41C 0.9800 .
C42 H42A 0.9800 .
C42 H42B 0.9800 .
C42 H42C 0.9800 .
C43 C44 1.507(3) .
C43 H43A 0.9800 .
C43 H43B 0.9800 .
C43 H43C 0.9800 .
C44 C45 1.370(3) .
C45 C46 1.441(3) .
C45 H45 0.9500 .
C46 C47 1.517(3) .
C47 H47A 0.9800 .
C47 H47B 0.9800 .
C47 H47C 0.9800 .
C48 C53 1.400(3) .
C48 C49 1.404(3) .
C49 C50 1.402(4) .
C49 C55 1.498(4) .
C50 C51 1.382(5) .
C50 H50 0.9500 .
C51 C52 1.382(4) .
C51 C56 1.522(3) .
C52 C53 1.396(3) .
C52 H52 0.9500 .
C53 C54 1.501(3) .
C54 H54A 0.9800 .
C54 H54B 0.9800 .
C54 H54C 0.9800 .
C55 H55A 0.9800 .
C55 H55B 0.9800 .
C55 H55C 0.9800 .
C56 H56A 0.9800 .
C56 H56B 0.9800 .
C56 H56C 0.9800 .
Li1 Li4 2.601(5) .
Li1 Li2 2.606(5) .
Li1 Li3 2.745(5) .
Li2 Li3 2.628(5) .
Li2 Li4 2.749(5) .
Li3 Li4 2.644(5) .
C1S C2S 1.499(9) .
C1S H1S1 0.9800 .
C1S H1S2 0.9800 .
C1S H1S3 0.9800 .
C2S C3S 1.372(8) .
C2S C7S 1.418(9) .
C3S C4S 1.402(8) .
C3S H3S 0.9500 .
C4S C5S 1.373(8) .
C4S H4S 0.9500 .
C5S C6S 1.362(7) .
C5S H5S 0.9500 .
C6S C7S 1.329(10) .
C6S H6S 0.9500 .
C7S H7S 0.9500 .
C8S C9S 1.464(18) .
C8S H8S1 0.9800 .
C8S H8S2 0.9800 .
C8S H8S3 0.9800 .
C9S C10S 1.386(17) .
C9S C14S 1.400(18) .
C10S C11S 1.400(18) .
C10S H10S 0.9500 .
C11S C12S 1.368(19) .
C11S H11S 0.9500 .
C12S C13S 1.326(18) .
C12S H12S 0.9500 .
C13S C14S 1.30(2) .
C13S H13S 0.9500 .
C14S H14S 0.9500 .
